data_4114567
loop_
_publ_author_name
'Yuxia Liu'
'Thomas C. Stringfellow'
'David Ballweg'
'Ilia A. Guzei'
'Robert West'

_publ_contact_author
; 
   Prof. Robert West 
   Department of Chemistry 
   University of Wisconsin 
   1101 University Ave. 
   Madison, WI  53706-1396  USA 
;
_publ_contact_author_email west@chem.wisc.edu
_publ_contact_author_fax 1(608)2620381
_publ_contact_author_phone 1(608)2621873
_publ_section_title
;
 Structure and Chemistry of 1-Silafluorenyl Dianion, Its Derivatives, and
 an Organosilicon Diradical Dianion
;
_journal_name_full 'Journal of the American Chemical Society'
_journal_page_first 49
_journal_page_last 57
_journal_paper_doi 10.1021/ja011821m
_journal_volume 124
_journal_year 2002
_chemical_formula_sum 'C28 H24 Si2'
_chemical_formula_weight 416.65
_chemical_name_systematic
; 
 ? 
;
_space_group_IT_number 14
_symmetry_cell_setting monoclinic
_symmetry_space_group_name_Hall '-P 2yn'
_symmetry_space_group_name_H-M 'P 1 21/n 1'
_atom_sites_solution_hydrogens geom
_atom_sites_solution_primary direct
_atom_sites_solution_secondary difmap
_audit_creation_method SHELXL-97
_cell_angle_alpha 90.00
_cell_angle_beta 91.365(3)
_cell_angle_gamma 90.00
_cell_formula_units_Z 2
_cell_length_a 9.4399(13)
_cell_length_b 7.1505(10)
_cell_length_c 16.647(2)
_cell_measurement_temperature 173(2)
_cell_volume 1123.4(3)
_computing_cell_refinement 'Bruker SMART'
_computing_data_collection 'Bruker SMART'
_computing_data_reduction 'Bruker SHELXTL'
_computing_molecular_graphics 'Bruker SHELXTL'
_computing_publication_material 'Bruker SHELXTL'
_computing_structure_refinement 'SHELXL-97 (Sheldrick, 1997)'
_computing_structure_solution 'SHELXS-97 (Sheldrick, 1990)'
_diffrn_ambient_temperature 173(2)
_diffrn_measured_fraction_theta_full 0.999
_diffrn_measured_fraction_theta_max 0.999
_diffrn_measurement_device_type 'CCD area detector'
_diffrn_measurement_method 'phi and omega scans'
_diffrn_radiation_monochromator graphite
_diffrn_radiation_source 'fine-focus sealed tube'
_diffrn_radiation_type MoK\a
_diffrn_radiation_wavelength 0.71073
_diffrn_reflns_av_R_equivalents 0.0000
_diffrn_reflns_av_sigmaI/netI 0.0363
_diffrn_reflns_limit_h_max 11
_diffrn_reflns_limit_h_min -11
_diffrn_reflns_limit_k_max 8
_diffrn_reflns_limit_k_min 0
_diffrn_reflns_limit_l_max 19
_diffrn_reflns_limit_l_min 0
_diffrn_reflns_number 1980
_diffrn_reflns_theta_full 25.00
_diffrn_reflns_theta_max 25.00
_diffrn_reflns_theta_min 2.45
_exptl_absorpt_coefficient_mu 0.170
_exptl_absorpt_correction_T_max 0.9832
_exptl_absorpt_correction_T_min 0.9350
_exptl_absorpt_correction_type none
_exptl_crystal_density_diffrn 1.232
_exptl_crystal_F_000 440
_exptl_crystal_size_max 0.40
_exptl_crystal_size_mid 0.30
_exptl_crystal_size_min 0.10
_refine_diff_density_max 0.334
_refine_diff_density_min -0.228
_refine_diff_density_rms 0.049
_refine_ls_extinction_method none
_refine_ls_goodness_of_fit_ref 1.014
_refine_ls_hydrogen_treatment mixed
_refine_ls_matrix_type full
_refine_ls_number_parameters 138
_refine_ls_number_reflns 1980
_refine_ls_number_restraints 0
_refine_ls_restrained_S_all 1.014
_refine_ls_R_factor_all 0.0805
_refine_ls_R_factor_gt 0.0544
_refine_ls_shift/su_max 0.000
_refine_ls_shift/su_mean 0.000
_refine_ls_structure_factor_coef Fsqd
_refine_ls_weighting_details 'calc w=1/[\s^2^(Fo^2^)+(0.0900P)^2^+0.0000P] where P=(Fo^2^+2Fc^2^)/3'
_refine_ls_weighting_scheme calc
_refine_ls_wR_factor_gt 0.1444
_refine_ls_wR_factor_ref 0.1531
_reflns_number_gt 1304
_reflns_number_total 1980
_reflns_threshold_expression >2sigma(I)
_cod_data_source_file ja011821m_6.cif
_cod_data_source_block west04
_cod_database_code 4114567

loop_
_symmetry_equiv_pos_as_xyz
'x, y, z'
'-x+1/2, y+1/2, -z+1/2'
'-x, -y, -z'
'x-1/2, -y-1/2, z-1/2'

loop_
_atom_site_label
_atom_site_type_symbol
_atom_site_fract_x
_atom_site_fract_y
_atom_site_fract_z
_atom_site_U_iso_or_equiv
_atom_site_adp_type
_atom_site_occupancy
_atom_site_symmetry_multiplicity
_atom_site_calc_flag
_atom_site_refinement_flags
Si1 Si 0.11583(9) 0.14440(10) 0.55059(4) 0.0591(3) Uani 1 1 d .
C1 C 0.0334(3) 0.2721(4) 0.63497(15) 0.0576(7) Uani 1 1 d .
C2 C -0.1008(4) 0.2659(4) 0.66615(17) 0.0718(9) Uani 1 1 d .
H2 H -0.1708 0.1871 0.6420 0.086 Uiso 1 1 calc R
C3 C -0.1345(4) 0.3740(5) 0.73260(19) 0.0871(10) Uani 1 1 d .
H3 H -0.2269 0.3689 0.7539 0.104 Uiso 1 1 calc R
C4 C -0.0322(5) 0.4892(5) 0.76728(19) 0.0870(11) Uani 1 1 d .
H4 H -0.0551 0.5627 0.8127 0.104 Uiso 1 1 calc R
C5 C 0.1014(4) 0.4990(4) 0.73733(18) 0.0765(9) Uani 1 1 d .
H5 H 0.1699 0.5799 0.7615 0.092 Uiso 1 1 calc R
C6 C 0.1367(3) 0.3907(3) 0.67166(15) 0.0607(8) Uani 1 1 d .
C7 C 0.2788(3) 0.3835(4) 0.63591(16) 0.0634(8) Uani 1 1 d .
C8 C 0.3971(4) 0.4875(4) 0.66293(19) 0.0754(9) Uani 1 1 d .
H8 H 0.3891 0.5724 0.7065 0.090 Uiso 1 1 calc R
C9 C 0.5245(5) 0.4650(5) 0.6257(3) 0.0957(11) Uani 1 1 d .
H9 H 0.6042 0.5362 0.6435 0.115 Uiso 1 1 calc R
C10 C 0.5385(4) 0.3423(6) 0.5634(2) 0.0930(11) Uani 1 1 d .
H10 H 0.6277 0.3271 0.5389 0.112 Uiso 1 1 calc R
C11 C 0.4215(4) 0.2395(4) 0.5360(2) 0.0817(10) Uani 1 1 d .
H11 H 0.4313 0.1554 0.4923 0.098 Uiso 1 1 calc R
C12 C 0.2907(3) 0.2584(4) 0.57177(16) 0.0626(8) Uani 1 1 d .
C13 C 0.1129(3) -0.1156(3) 0.56418(15) 0.0649(8) Uani 1 1 d .
H13A H 0.1788 -0.1734 0.5260 0.078 Uiso 1 1 calc R
H13B H 0.1472 -0.1462 0.6193 0.078 Uiso 1 1 calc R
C14 C 0.0357(3) 0.2004(4) 0.44935(15) 0.0659(8) Uani 1 1 d .
H14A H 0.0294 0.3380 0.4434 0.079 Uiso 1 1 calc R
H14B H 0.0989 0.1530 0.4074 0.079 Uiso 1 1 calc R

loop_
_atom_site_aniso_label
_atom_site_aniso_U_11
_atom_site_aniso_U_22
_atom_site_aniso_U_33
_atom_site_aniso_U_23
_atom_site_aniso_U_13
_atom_site_aniso_U_12
Si1 0.0974(7) 0.0382(4) 0.0408(4) -0.0014(3) -0.0181(4) 0.0014(4)
C1 0.083(2) 0.0439(15) 0.0450(14) 0.0011(12) -0.0153(14) 0.0070(14)
C2 0.098(2) 0.0586(18) 0.0575(17) -0.0081(15) -0.0179(17) 0.0052(17)
C3 0.105(3) 0.086(2) 0.069(2) -0.0132(19) -0.0041(19) 0.024(2)
C4 0.130(3) 0.071(2) 0.0590(19) -0.0243(16) -0.016(2) 0.024(2)
C5 0.116(3) 0.0516(18) 0.0604(18) -0.0124(14) -0.0250(19) 0.0058(18)
C6 0.101(2) 0.0352(14) 0.0441(14) -0.0014(11) -0.0269(15) 0.0043(14)
C7 0.094(2) 0.0391(15) 0.0559(16) 0.0074(12) -0.0259(16) 0.0022(14)
C8 0.104(3) 0.0504(18) 0.0699(19) 0.0037(15) -0.030(2) -0.0040(18)
C9 0.103(3) 0.078(3) 0.105(3) 0.024(2) -0.028(2) -0.008(2)
C10 0.091(3) 0.085(3) 0.103(3) 0.029(2) -0.008(2) 0.003(2)
C11 0.113(3) 0.060(2) 0.072(2) 0.0145(16) -0.009(2) 0.008(2)
C12 0.092(2) 0.0446(15) 0.0509(15) 0.0088(13) -0.0111(15) 0.0065(15)
C13 0.104(2) 0.0417(15) 0.0477(15) 0.0004(11) -0.0233(15) 0.0049(15)
C14 0.112(2) 0.0382(14) 0.0460(14) 0.0019(12) -0.0206(15) 0.0013(15)

loop_
_atom_type_symbol
_atom_type_description
_atom_type_scat_dispersion_real
_atom_type_scat_dispersion_imag
_atom_type_scat_source
C C 0.0033 0.0016 'International Tables Vol C Tables 4.2.6.8 and 6.1.1.4'
H H 0.0000 0.0000 'International Tables Vol C Tables 4.2.6.8 and 6.1.1.4'
Si Si 0.0817 0.0704 'International Tables Vol C Tables 4.2.6.8 and 6.1.1.4'

loop_
_geom_angle_atom_site_label_1
_geom_angle_atom_site_label_2
_geom_angle_atom_site_label_3
_geom_angle
_geom_angle_site_symmetry_1
C1 Si1 C12 91.55(13) .
C1 Si1 C13 112.84(13) .
C12 Si1 C13 115.22(13) .
C1 Si1 C14 113.99(12) .
C12 Si1 C14 114.38(13) .
C13 Si1 C14 108.30(12) .
C2 C1 C6 119.0(2) .
C2 C1 Si1 132.2(2) .
C6 C1 Si1 108.8(2) .
C1 C2 C3 120.6(3) .
C4 C3 C2 119.4(4) .
C5 C4 C3 121.2(3) .
C4 C5 C6 120.0(3) .
C5 C6 C1 119.8(3) .
C5 C6 C7 125.0(3) .
C1 C6 C7 115.2(2) .
C12 C7 C8 120.3(3) .
C12 C7 C6 114.7(3) .
C8 C7 C6 124.9(3) .
C9 C8 C7 119.3(3) .
C10 C9 C8 121.2(4) .
C9 C10 C11 119.7(4) .
C12 C11 C10 120.9(3) .
C11 C12 C7 118.5(3) .
C11 C12 Si1 131.8(2) .
C7 C12 Si1 109.7(2) .
C14 C13 Si1 112.91(19) 3_556
C13 C14 Si1 113.22(18) 3_556

loop_
_geom_bond_atom_site_label_1
_geom_bond_atom_site_label_2
_geom_bond_distance
_geom_bond_site_symmetry_2
Si1 C1 1.861(3) .
Si1 C12 1.867(3) .
Si1 C13 1.873(3) .
Si1 C14 1.874(3) .
C1 C2 1.381(4) .
C1 C6 1.420(4) .
C2 C3 1.393(4) .
C3 C4 1.385(5) .
C4 C5 1.369(5) .
C5 C6 1.387(4) .
C6 C7 1.481(4) .
C7 C12 1.399(4) .
C7 C8 1.406(4) .
C8 C9 1.376(5) .
C9 C10 1.366(5) .
C10 C11 1.395(5) .
C11 C12 1.390(4) .
C13 C14 1.540(4) 3_556
C14 C13 1.540(4) 3_556

loop_
_geom_torsion_atom_site_label_1
_geom_torsion_atom_site_label_2
_geom_torsion_atom_site_label_3
_geom_torsion_atom_site_label_4
_geom_torsion
_geom_torsion_site_symmetry_4
C12 Si1 C1 C2 -177.0(3) .
C13 Si1 C1 C2 -58.7(3) .
C14 Si1 C1 C2 65.3(3) .
C12 Si1 C1 C6 1.08(18) .
C13 Si1 C1 C6 119.36(18) .
C14 Si1 C1 C6 -116.56(19) .
C6 C1 C2 C3 0.0(4) .
Si1 C1 C2 C3 177.9(2) .
C1 C2 C3 C4 0.2(5) .
C2 C3 C4 C5 0.2(5) .
C3 C4 C5 C6 -0.7(5) .
C4 C5 C6 C1 0.9(4) .
C4 C5 C6 C7 -177.5(3) .
C2 C1 C6 C5 -0.5(4) .
Si1 C1 C6 C5 -178.9(2) .
C2 C1 C6 C7 178.0(2) .
Si1 C1 C6 C7 -0.4(3) .
C5 C6 C7 C12 177.6(2) .
C1 C6 C7 C12 -0.9(3) .
C5 C6 C7 C8 -1.0(4) .
C1 C6 C7 C8 -179.4(2) .
C12 C7 C8 C9 0.0(4) .
C6 C7 C8 C9 178.5(3) .
C7 C8 C9 C10 -0.6(5) .
C8 C9 C10 C11 1.0(5) .
C9 C10 C11 C12 -0.7(5) .
C10 C11 C12 C7 0.1(4) .
C10 C11 C12 Si1 -180.0(2) .
C8 C7 C12 C11 0.2(4) .
C6 C7 C12 C11 -178.4(2) .
C8 C7 C12 Si1 -179.71(19) .
C6 C7 C12 Si1 1.7(3) .
C1 Si1 C12 C11 178.5(3) .
C13 Si1 C12 C11 62.3(3) .
C14 Si1 C12 C11 -64.2(3) .
C1 Si1 C12 C7 -1.57(18) .
C13 Si1 C12 C7 -117.79(19) .
C14 Si1 C12 C7 115.74(19) .
C1 Si1 C13 C14 73.3(2) 3_556
C12 Si1 C13 C14 176.68(17) 3_556
C14 Si1 C13 C14 -53.8(3) 3_556
C1 Si1 C14 C13 -72.5(2) 3_556
C12 Si1 C14 C13 -176.04(19) 3_556
C13 Si1 C14 C13 54.0(3) 3_556
